data_7050945
loop_
_publ_author_name
'Rachid Jalal'
'Malika El Messaoudi'
'A\"issa Hasnaoui'
'M'hamed Esseffar'
'Mohamed Selkti'
'Jean-Pierre Lavergne'
'Philippe Compain'

_publ_section_title
;
 Synthesis of a novel heterocyclic ring system by way of highly regio-
 and chemoselective 1,3-dipolar cycloaddition of nitrilimines to
 1,3,4-benzotriazepin-5-one derivatives
;
_journal_issue 11
_journal_name_full 'New J. Chem.'
_journal_page_first 1545
_journal_page_last 1548
_journal_paper_doi 10.1039/b204659h
_journal_volume 26
_journal_year 2002
_chemical_formula_moiety 'C26 H25 N5 O3'
_chemical_formula_sum 'C26 H25 N5 O3'
_chemical_formula_weight 455.51
_space_group_IT_number 14
_symmetry_cell_setting monoclinic
_symmetry_space_group_name_Hall '-P 2ybc'
_symmetry_space_group_name_H-M 'P 1 21/c 1'
_atom_sites_solution_hydrogens geom
_atom_sites_solution_primary direct
_atom_sites_solution_secondary difmap
_audit_creation_method SHELXL-97
_cell_angle_alpha 90.00
_cell_angle_beta 92.98(3)
_cell_angle_gamma 90.00
_cell_formula_units_Z 4
_cell_length_a 8.063(2)
_cell_length_b 14.142(3)
_cell_length_c 19.642(4)
_cell_measurement_temperature 293(2)
_cell_volume 2236.7(9)
_computing_cell_refinement 'HKL Scalepack (Otwinowski & Minor, 1997)'
_computing_data_collection 'KappaCCD (Nonius, 1998)'
_computing_data_reduction 'HKL Scalepack (Otwinowski & Minor, 1997)'
_computing_molecular_graphics 'Ortep (Johnson, 1976)'
_computing_publication_material 'WinGX - Version 1.63.02 (Farrugia, 1999)'
_computing_structure_refinement 'SHELXL-97 (Sheldrick, 1997)'
_computing_structure_solution 'SHELXS-97 (Sheldrick, 1997)'
_diffrn_ambient_temperature 293(2)
_diffrn_measured_fraction_theta_full 0.957
_diffrn_measured_fraction_theta_max 0.957
_diffrn_measurement_device_type 'KappaCCD (Nonius, 1998)'
_diffrn_measurement_method CCD
_diffrn_radiation_monochromator 'horizonally mounted graphite crystal'
_diffrn_radiation_source 'fine-focus sealed tube'
_diffrn_radiation_type MoK\a
_diffrn_radiation_wavelength 0.71073
_diffrn_reflns_av_R_equivalents 0.0792
_diffrn_reflns_av_sigmaI/netI 0.1030
_diffrn_reflns_limit_h_max 8
_diffrn_reflns_limit_h_min 0
_diffrn_reflns_limit_k_max 16
_diffrn_reflns_limit_k_min -16
_diffrn_reflns_limit_l_max 22
_diffrn_reflns_limit_l_min -22
_diffrn_reflns_number 6961
_diffrn_reflns_theta_full 24.70
_diffrn_reflns_theta_max 24.70
_diffrn_reflns_theta_min 2.88
_exptl_absorpt_coefficient_mu 0.091
_exptl_absorpt_correction_type none
_exptl_crystal_colour colourless
_exptl_crystal_density_diffrn 1.353
_exptl_crystal_density_meas 1.35
_exptl_crystal_density_method flotation
_exptl_crystal_description parallelepiped
_exptl_crystal_F_000 960
_exptl_crystal_size_max 0.250
_exptl_crystal_size_mid 0.225
_exptl_crystal_size_min 0.200
_refine_diff_density_max 0.347
_refine_diff_density_min -0.421
_refine_diff_density_rms 0.057
_refine_ls_extinction_method none
_refine_ls_goodness_of_fit_ref 1.024
_refine_ls_hydrogen_treatment mixed
_refine_ls_matrix_type full
_refine_ls_number_parameters 306
_refine_ls_number_reflns 3662
_refine_ls_number_restraints 8
_refine_ls_restrained_S_all 1.034
_refine_ls_R_factor_all 0.1303
_refine_ls_R_factor_gt 0.0635
_refine_ls_shift/su_max 0.004
_refine_ls_shift/su_mean 0.000
_refine_ls_structure_factor_coef Fsqd
_refine_ls_weighting_details 'calc w=1/[\s^2^(Fo^2^)+(0.0845P)^2^+0.5658P] where P=(Fo^2^+2Fc^2^)/3'
_refine_ls_weighting_scheme calc
_refine_ls_wR_factor_gt 0.1534
_refine_ls_wR_factor_ref 0.1882
_reflns_number_gt 2021
_reflns_number_total 3662
_reflns_threshold_expression >2sigma(I)
_cod_data_source_file b204659h.txt
_cod_data_source_block 3ba
_cod_original_sg_symbol_H-M 'P 21/c'
_cod_database_code 7050945

loop_
_symmetry_equiv_pos_as_xyz
'x, y, z'
'-x, y+1/2, -z+1/2'
'-x, -y, -z'
'x, -y-1/2, z-1/2'

loop_
_atom_site_label
_atom_site_type_symbol
_atom_site_fract_x
_atom_site_fract_y
_atom_site_fract_z
_atom_site_U_iso_or_equiv
_atom_site_adp_type
_atom_site_occupancy
_atom_site_symmetry_multiplicity
_atom_site_calc_flag
_atom_site_refinement_flags
_atom_site_disorder_assembly
_atom_site_disorder_group
N1 N 0.5384(3) -0.2928(2) 0.40182(16) 0.0308(8) Uani 1 1 d . . .
N2 N 0.4369(3) -0.2824(2) 0.34264(16) 0.0329(8) Uani 1 1 d . . .
C3 C 0.3146(4) -0.2295(3) 0.3592(2) 0.0324(9) Uani 1 1 d . . .
N4 N 0.3233(3) -0.2039(2) 0.42804(16) 0.0319(8) Uani 1 1 d . . .
N5 N 0.2526(4) -0.1209(2) 0.45173(17) 0.0362(8) Uani 1 1 d . . .
C5 C 0.1125(5) -0.1320(3) 0.4953(2) 0.0465(12) Uani 1 1 d . . .
H5A H 0.1047 -0.1968 0.5092 0.070 Uiso 1 1 calc R . .
H5B H 0.0118 -0.1139 0.4704 0.070 Uiso 1 1 calc R . .
H5C H 0.1289 -0.0925 0.5348 0.070 Uiso 1 1 calc R . .
C6 C 0.2926(4) -0.0369(3) 0.4242(2) 0.0338(9) Uani 1 1 d . . .
O6 O 0.2075(3) 0.0348(2) 0.43353(14) 0.0427(7) Uani 1 1 d . . .
C6A C 0.4440(4) -0.0338(3) 0.3842(2) 0.0319(9) Uani 1 1 d . . .
C7 C 0.4467(5) 0.0261(3) 0.3284(2) 0.0346(9) Uani 1 1 d . . .
H7 H 0.3505 0.0582 0.3140 0.041 Uiso 1 1 calc R . .
C8 C 0.5903(5) 0.0390(3) 0.2934(2) 0.0406(10) Uani 1 1 d . . .
H8 H 0.5904 0.0785 0.2556 0.049 Uiso 1 1 calc R . .
C9 C 0.7326(5) -0.0078(3) 0.3158(2) 0.0476(12) Uani 1 1 d . . .
H9 H 0.8303 0.0014 0.2935 0.057 Uiso 1 1 calc R . .
C10 C 0.7324(5) -0.0682(3) 0.3708(2) 0.0426(11) Uani 1 1 d . . .
H10 H 0.8294 -0.1000 0.3847 0.051 Uiso 1 1 calc R . .
C10A C 0.5890(4) -0.0823(3) 0.40578(19) 0.0304(9) Uani 1 1 d . . .
N11 N 0.5876(4) -0.1428(2) 0.46305(16) 0.0352(8) Uani 1 1 d . . .
H11 H 0.6428 -0.1288 0.5003 0.042 Uiso 1 1 calc R . .
C11A C 0.4919(4) -0.2280(3) 0.4574(2) 0.0310(9) Uani 1 1 d . . .
O12A O 0.0840(4) -0.1370(2) 0.3223(2) 0.0721(11) Uani 1 1 d . . .
C12 C 0.1787(5) -0.2006(3) 0.3106(2) 0.0438(11) Uani 1 1 d D A .
O12B O 0.1741(4) -0.2502(2) 0.25404(17) 0.0598(10) Uani 1 1 d D . .
C131 C 0.0266(8) -0.2201(5) 0.2124(3) 0.041(2) Uiso 0.599(12) 1 d PD A 1
H13A H 0.0360 -0.1545 0.1987 0.049 Uiso 0.599(12) 1 calc PR A 1
H13B H -0.0735 -0.2277 0.2372 0.049 Uiso 0.599(12) 1 calc PR A 1
C141 C 0.0255(12) -0.2843(6) 0.1522(4) 0.065(3) Uiso 0.599(12) 1 d PD A 1
H14A H -0.0681 -0.2696 0.1218 0.098 Uiso 0.599(12) 1 calc PR A 1
H14B H 0.0178 -0.3487 0.1671 0.098 Uiso 0.599(12) 1 calc PR A 1
H14C H 0.1261 -0.2759 0.1288 0.098 Uiso 0.599(12) 1 calc PR A 1
C132 C 0.1020(13) -0.2125(8) 0.1864(5) 0.053(4) Uiso 0.401(12) 1 d PD A 2
H13C H 0.0853 -0.1446 0.1884 0.064 Uiso 0.401(12) 1 calc PR A 2
H13D H 0.1740 -0.2268 0.1497 0.064 Uiso 0.401(12) 1 calc PR A 2
C142 C -0.0602(15) -0.2635(11) 0.1769(8) 0.081(5) Uiso 0.401(12) 1 d PD A 2
H14D H -0.1164 -0.2432 0.1351 0.121 Uiso 0.401(12) 1 calc PR A 2
H14E H -0.1278 -0.2496 0.2144 0.121 Uiso 0.401(12) 1 calc PR A 2
H14F H -0.0403 -0.3303 0.1750 0.121 Uiso 0.401(12) 1 calc PR A 2
C15 C 0.6993(4) -0.3311(3) 0.39539(19) 0.0282(9) Uani 1 1 d . . .
C16 C 0.7435(4) -0.3664(3) 0.3329(2) 0.0331(9) Uani 1 1 d . . .
H16 H 0.6731 -0.3579 0.2944 0.040 Uiso 1 1 calc R . .
C17 C 0.8093(4) -0.3417(3) 0.4520(2) 0.0344(9) Uani 1 1 d . . .
H17 H 0.7830 -0.3172 0.4940 0.041 Uiso 1 1 calc R . .
C18 C 0.8923(4) -0.4141(3) 0.3280(2) 0.0370(10) Uani 1 1 d . . .
H18 H 0.9193 -0.4379 0.2858 0.044 Uiso 1 1 calc R . .
C19 C 0.9579(4) -0.3891(3) 0.4452(2) 0.0358(10) Uani 1 1 d . . .
H19 H 1.0306 -0.3953 0.4833 0.043 Uiso 1 1 calc R . .
C20 C 1.0023(4) -0.4277(3) 0.3836(2) 0.0346(10) Uani 1 1 d . . .
C21 C 1.1620(4) -0.4827(3) 0.3778(2) 0.0421(11) Uani 1 1 d . . .
H21A H 1.2213 -0.4848 0.4214 0.063 Uiso 1 1 calc R . .
H21B H 1.2294 -0.4523 0.3454 0.063 Uiso 1 1 calc R . .
H21C H 1.1367 -0.5459 0.3628 0.063 Uiso 1 1 calc R . .
C22 C 0.4827(4) -0.2786(3) 0.5252(2) 0.0325(9) Uani 1 1 d . . .
C23 C 0.4254(5) -0.3709(3) 0.5260(2) 0.0406(10) Uani 1 1 d . . .
H23 H 0.3974 -0.4015 0.4851 0.049 Uiso 1 1 calc R . .
C24 C 0.5243(6) -0.2349(3) 0.5864(2) 0.0533(13) Uani 1 1 d . . .
H24 H 0.5630 -0.1729 0.5868 0.064 Uiso 1 1 calc R . .
C25 C 0.4092(5) -0.4184(3) 0.5870(2) 0.0473(11) Uani 1 1 d . . .
H25 H 0.3692 -0.4801 0.5869 0.057 Uiso 1 1 calc R . .
C26 C 0.5090(7) -0.2828(4) 0.6477(2) 0.0709(17) Uani 1 1 d . . .
H26 H 0.5371 -0.2526 0.6888 0.085 Uiso 1 1 calc R . .
C27 C 0.4525(6) -0.3744(3) 0.6478(2) 0.0573(13) Uani 1 1 d . . .
H27 H 0.4435 -0.4065 0.6888 0.069 Uiso 1 1 calc R . .

loop_
_atom_site_aniso_label
_atom_site_aniso_U_11
_atom_site_aniso_U_22
_atom_site_aniso_U_33
_atom_site_aniso_U_23
_atom_site_aniso_U_13
_atom_site_aniso_U_12
N1 0.0299(16) 0.034(2) 0.0289(18) -0.0052(15) 0.0027(13) 0.0056(14)
N2 0.0298(16) 0.034(2) 0.034(2) -0.0030(16) -0.0033(13) 0.0042(14)
C3 0.029(2) 0.031(2) 0.038(2) -0.0010(19) 0.0033(16) -0.0003(17)
N4 0.0316(17) 0.0266(18) 0.038(2) -0.0027(16) 0.0071(14) 0.0038(13)
N5 0.0373(18) 0.0252(19) 0.048(2) -0.0036(17) 0.0163(15) 0.0036(14)
C5 0.041(2) 0.045(3) 0.056(3) 0.004(2) 0.025(2) 0.004(2)
C6 0.040(2) 0.026(2) 0.036(2) -0.0020(19) 0.0080(18) 0.0000(18)
O6 0.0478(16) 0.0342(17) 0.0470(19) 0.0008(14) 0.0113(13) 0.0072(14)
C6A 0.037(2) 0.029(2) 0.031(2) -0.0025(19) 0.0063(16) -0.0017(17)
C7 0.037(2) 0.032(2) 0.034(2) -0.003(2) 0.0015(17) -0.0006(17)
C8 0.047(2) 0.046(3) 0.030(2) 0.009(2) 0.0068(18) 0.000(2)
C9 0.040(2) 0.057(3) 0.047(3) 0.020(2) 0.0095(19) 0.000(2)
C10 0.033(2) 0.050(3) 0.046(3) 0.011(2) 0.0041(19) -0.0020(19)
C10A 0.038(2) 0.031(2) 0.022(2) 0.0042(18) -0.0002(16) -0.0043(17)
N11 0.0426(19) 0.032(2) 0.031(2) 0.0033(16) -0.0021(14) -0.0081(15)
C11A 0.032(2) 0.029(2) 0.032(2) -0.0019(19) 0.0044(16) -0.0001(17)
O12A 0.0476(19) 0.062(2) 0.104(3) -0.014(2) -0.0166(18) 0.0237(18)
C12 0.030(2) 0.038(3) 0.063(3) -0.002(2) -0.0084(19) 0.0010(19)
O12B 0.064(2) 0.052(2) 0.059(2) -0.0125(18) -0.0354(16) 0.0120(15)
C15 0.0267(19) 0.028(2) 0.030(2) 0.0023(18) 0.0030(16) 0.0019(15)
C16 0.031(2) 0.040(2) 0.028(2) 0.0004(19) 0.0019(16) 0.0065(17)
C17 0.033(2) 0.040(2) 0.031(2) -0.0010(19) -0.0004(16) 0.0012(18)
C18 0.032(2) 0.048(3) 0.031(2) 0.001(2) 0.0078(17) 0.0040(18)
C19 0.033(2) 0.037(2) 0.037(3) 0.002(2) -0.0018(17) 0.0010(18)
C20 0.029(2) 0.032(2) 0.043(3) 0.001(2) 0.0058(17) -0.0003(17)
C21 0.035(2) 0.039(3) 0.053(3) -0.003(2) 0.0026(19) 0.0047(18)
C22 0.039(2) 0.027(2) 0.031(2) -0.0021(19) 0.0090(16) -0.0028(17)
C23 0.050(2) 0.035(2) 0.038(3) -0.003(2) 0.0089(19) -0.0066(19)
C24 0.100(4) 0.032(3) 0.030(3) 0.000(2) 0.019(2) -0.016(2)
C25 0.061(3) 0.031(2) 0.050(3) 0.005(2) 0.011(2) -0.005(2)
C26 0.134(5) 0.049(3) 0.031(3) -0.003(2) 0.019(3) -0.024(3)
C27 0.090(4) 0.043(3) 0.040(3) 0.013(2) 0.021(3) -0.002(3)

loop_
_atom_type_symbol
_atom_type_description
_atom_type_scat_dispersion_real
_atom_type_scat_dispersion_imag
_atom_type_scat_source
C C 0.0033 0.0016 'International Tables Vol C Tables 4.2.6.8 and 6.1.1.4'
H H 0.0000 0.0000 'International Tables Vol C Tables 4.2.6.8 and 6.1.1.4'
N N 0.0061 0.0033 'International Tables Vol C Tables 4.2.6.8 and 6.1.1.4'
O O 0.0106 0.0060 'International Tables Vol C Tables 4.2.6.8 and 6.1.1.4'

loop_
_geom_angle_atom_site_label_1
_geom_angle_atom_site_label_2
_geom_angle_atom_site_label_3
_geom_angle
_geom_angle_site_symmetry_1
_geom_angle_site_symmetry_3
_geom_angle_publ_flag
N2 N1 C15 117.8(3) . . ?
N2 N1 C11A 112.8(3) . . ?
C15 N1 C11A 124.6(3) . . ?
C3 N2 N1 105.8(3) . . ?
N2 C3 N4 113.1(3) . . ?
N2 C3 C12 123.2(4) . . ?
N4 C3 C12 123.6(3) . . ?
N5 N4 C3 122.7(3) . . ?
N5 N4 C11A 116.4(3) . . ?
C3 N4 C11A 108.4(3) . . ?
C6 N5 N4 119.7(3) . . ?
C6 N5 C5 122.5(3) . . ?
N4 N5 C5 116.6(3) . . ?
O6 C6 N5 120.9(3) . . ?
O6 C6 C6A 121.9(4) . . ?
N5 C6 C6A 117.2(3) . . ?
C7 C6A C10A 119.4(3) . . ?
C7 C6A C6 118.9(3) . . ?
C10A C6A C6 121.4(3) . . ?
C6A C7 C8 121.3(4) . . ?
C9 C8 C7 118.8(4) . . ?
C10 C9 C8 120.9(4) . . ?
C9 C10 C10A 120.8(4) . . ?
C10 C10A C6A 118.9(4) . . ?
C10 C10A N11 121.4(3) . . ?
C6A C10A N11 119.7(3) . . ?
C10A N11 C11A 118.4(3) . . ?
N11 C11A N1 114.8(3) . . ?
N11 C11A N4 108.3(3) . . ?
N1 C11A N4 96.7(3) . . ?
N11 C11A C22 112.3(3) . . ?
N1 C11A C22 112.3(3) . . ?
N4 C11A C22 111.3(3) . . ?
O12A C12 O12B 124.6(4) . . ?
O12A C12 C3 122.5(4) . . ?
O12B C12 C3 112.8(4) . . ?
C12 O12B C131 107.6(4) . . ?
C12 O12B C132 123.0(6) . . ?
C131 O12B C132 31.8(4) . . ?
O12B C131 C141 103.6(5) . . ?
C142 C132 O12B 103.4(8) . . ?
C16 C15 C17 119.0(3) . . ?
C16 C15 N1 119.6(3) . . ?
C17 C15 N1 121.2(3) . . ?
C18 C16 C15 120.0(4) . . ?
C19 C17 C15 119.6(4) . . ?
C16 C18 C20 122.3(4) . . ?
C17 C19 C20 122.4(4) . . ?
C18 C20 C19 116.6(3) . . ?
C18 C20 C21 121.6(4) . . ?
C19 C20 C21 121.8(4) . . ?
C24 C22 C23 118.6(4) . . ?
C24 C22 C11A 122.3(4) . . ?
C23 C22 C11A 119.1(4) . . ?
C25 C23 C22 120.9(4) . . ?
C22 C24 C26 120.5(4) . . ?
C27 C25 C23 120.0(4) . . ?
C27 C26 C24 120.3(5) . . ?
C26 C27 C25 119.7(4) . . ?

loop_
_geom_bond_atom_site_label_1
_geom_bond_atom_site_label_2
_geom_bond_distance
_geom_bond_site_symmetry_2
_geom_bond_publ_flag
N1 N2 1.394(4) . ?
N1 C15 1.417(4) . ?
N1 C11A 1.489(5) . ?
N2 C3 1.293(5) . ?
C3 N4 1.397(5) . ?
C3 C12 1.474(5) . ?
N4 N5 1.396(4) . ?
N4 C11A 1.488(5) . ?
N5 C6 1.351(5) . ?
N5 C5 1.460(5) . ?
C6 O6 1.243(4) . ?
C6 C6A 1.486(5) . ?
C6A C7 1.387(5) . ?
C6A C10A 1.402(5) . ?
C7 C8 1.389(5) . ?
C8 C9 1.377(6) . ?
C9 C10 1.376(6) . ?
C10 C10A 1.390(5) . ?
C10A N11 1.414(5) . ?
N11 C11A 1.432(5) . ?
C11A C22 1.515(5) . ?
O12A C12 1.209(5) . ?
C12 O12B 1.312(5) . ?
O12B C131 1.471(6) . ?
O12B C132 1.520(7) . ?
C131 C141 1.492(7) . ?
C132 C142 1.496(8) . ?
C15 C16 1.388(5) . ?
C15 C17 1.394(5) . ?
C16 C18 1.385(5) . ?
C17 C19 1.385(5) . ?
C18 C20 1.385(5) . ?
C19 C20 1.392(5) . ?
C20 C21 1.514(5) . ?
C22 C24 1.378(6) . ?
C22 C23 1.386(5) . ?
C23 C25 1.386(6) . ?
C24 C26 1.393(6) . ?
C25 C27 1.376(6) . ?
C26 C27 1.372(7) . ?
